data_7220764
loop_
_publ_author_name
'Huang, Yong-Qing'
'Cheng, Hai-Di'
'Chen, Huai-Ying'
'Wan, Yi'
'Liu, Cheng-Long'
'Zhao, Yue'
'Xiao, Xin-Feng'
'Chen, Li-Hui'

_publ_section_title
;
 Structural diversity in coordination polymers with a semirigid Lewis
 acidity ligand: structures and properties
;
_journal_issue 30
_journal_name_full CrystEngComm
_journal_page_first 5690
_journal_paper_doi 10.1039/C5CE00677E
_journal_volume 17
_journal_year 2015
_chemical_formula_moiety 'C8 H6 Ag2 N2 O7, H2 O'
_chemical_formula_sum 'C8 H8 Ag2 N2 O8'
_chemical_formula_weight 475.90
_chemical_name_systematic
; 
 [Ag2(L)(NO3)]-(H2O) 
;
_space_group_IT_number 14
_symmetry_cell_setting monoclinic
_symmetry_space_group_name_Hall '-P 2yn'
_symmetry_space_group_name_H-M 'P 1 21/n 1'
_atom_sites_solution_hydrogens geom
_atom_sites_solution_primary direct
_atom_sites_solution_secondary difmap
_audit_creation_method SHELXL-97
_audit_update_record
;
2014-06-18 deposited with the CCDC.
2015-06-12 downloaded from the CCDC.
;
_cell_angle_alpha 90.00
_cell_angle_beta 91.7730(10)
_cell_angle_gamma 90.00
_cell_formula_units_Z 4
_cell_length_a 12.0276(11)
_cell_length_b 5.2148(4)
_cell_length_c 17.8366(16)
_cell_measurement_reflns_used 5185
_cell_measurement_temperature 296(2)
_cell_measurement_theta_max 27.95
_cell_measurement_theta_min 2.28
_cell_volume 1118.20(17)
_computing_structure_refinement 'SHELXL-97 (Sheldrick, 1997)'
_computing_structure_solution 'SHELXS-97 (Sheldrick, 1990)'
_diffrn_ambient_temperature 296(2)
_diffrn_measured_fraction_theta_full 0.980
_diffrn_measured_fraction_theta_max 0.980
_diffrn_measurement_device_type 'Bruker Smart Apex CCD'
_diffrn_measurement_method '\w and \f scan'
_diffrn_radiation_monochromator graphite
_diffrn_radiation_source 'fine-focus sealed tube'
_diffrn_radiation_type MoK\a
_diffrn_radiation_wavelength 0.71073
_diffrn_reflns_av_R_equivalents 0.0333
_diffrn_reflns_av_sigmaI/netI 0.0404
_diffrn_reflns_limit_h_max 14
_diffrn_reflns_limit_h_min -14
_diffrn_reflns_limit_k_max 6
_diffrn_reflns_limit_k_min -5
_diffrn_reflns_limit_l_max 21
_diffrn_reflns_limit_l_min -21
_diffrn_reflns_number 5539
_diffrn_reflns_theta_full 25.49
_diffrn_reflns_theta_max 25.49
_diffrn_reflns_theta_min 3.39
_exptl_absorpt_coefficient_mu 3.547
_exptl_absorpt_correction_T_max 0.6755
_exptl_absorpt_correction_T_min 0.6556
_exptl_absorpt_correction_type multi-scan
_exptl_absorpt_process_details sadabs(Bruker,1997)
_exptl_crystal_colour colorless
_exptl_crystal_density_diffrn 2.827
_exptl_crystal_density_method 'not measured'
_exptl_crystal_description block
_exptl_crystal_F_000 912
_exptl_crystal_size_max 0.13
_exptl_crystal_size_mid 0.13
_exptl_crystal_size_min 0.12
_refine_diff_density_max 1.050
_refine_diff_density_min -1.310
_refine_diff_density_rms 0.175
_refine_ls_extinction_coef 0.0345(16)
_refine_ls_extinction_expression Fc^*^=kFc[1+0.001xFc^2^\l^3^/sin(2\q)]^-1/4^
_refine_ls_extinction_method SHELXL
_refine_ls_goodness_of_fit_ref 1.064
_refine_ls_hydrogen_treatment mixed
_refine_ls_matrix_type full
_refine_ls_number_parameters 188
_refine_ls_number_reflns 2044
_refine_ls_number_restraints 2
_refine_ls_restrained_S_all 1.063
_refine_ls_R_factor_all 0.0404
_refine_ls_R_factor_gt 0.0388
_refine_ls_shift/su_max 0.001
_refine_ls_shift/su_mean 0.000
_refine_ls_structure_factor_coef Fsqd
_refine_ls_weighting_details 'calc w=1/[\s^2^(Fo^2^)+(0.0524P)^2^+3.4541P] where P=(Fo^2^+2Fc^2^)/3'
_refine_ls_weighting_scheme calc
_refine_ls_wR_factor_gt 0.0990
_refine_ls_wR_factor_ref 0.1005
_reflns_number_gt 1933
_reflns_number_total 2044
_reflns_threshold_expression >2sigma(I)
_cod_data_source_file c5ce00677e2.cif
_cod_data_source_block 2
_cod_depositor_comments 'Adding full bibliography for 7220763--7220767.cif.'
_cod_original_sg_symbol_H-M 'P 21/n'
_cod_database_code 7220764

loop_
_symmetry_equiv_pos_as_xyz
'x, y, z'
'-x+1/2, y+1/2, -z+1/2'
'-x, -y, -z'
'x-1/2, -y-1/2, z-1/2'

loop_
_atom_site_label
_atom_site_type_symbol
_atom_site_fract_x
_atom_site_fract_y
_atom_site_fract_z
_atom_site_U_iso_or_equiv
_atom_site_adp_type
_atom_site_occupancy
_atom_site_symmetry_multiplicity
_atom_site_calc_flag
_atom_site_refinement_flags
Ag1 Ag 0.90386(4) 0.84476(8) 0.40662(2) 0.0411(2) Uani 1 1 d .
Ag2 Ag 0.82105(3) 0.38594(7) 0.46957(2) 0.0372(2) Uani 1 1 d .
O1 O 0.3134(3) 0.2245(7) 0.84219(17) 0.0325(7) Uani 1 1 d .
O2 O 0.4098(3) -0.1083(6) 0.80021(19) 0.0337(8) Uani 1 1 d .
O3 O 0.7650(3) -0.0427(7) 0.49500(19) 0.0317(7) Uani 1 1 d .
O4 O 0.6551(3) -0.3819(7) 0.4854(2) 0.0388(9) Uani 1 1 d .
O5 O 1.0181(4) 1.2297(12) 0.4540(2) 0.0660(14) Uani 1 1 d .
O6 O 1.0721(4) 1.1385(10) 0.3466(3) 0.0680(15) Uani 1 1 d .
O7 O 1.1320(5) 1.4753(11) 0.4018(3) 0.088(2) Uani 1 1 d .
N1 N 0.4644(3) 0.1440(7) 0.6715(2) 0.0231(8) Uani 1 1 d .
N2 N 1.0769(3) 1.2822(9) 0.3994(2) 0.0326(9) Uani 1 1 d .
C1 C 0.5641(4) 0.2537(9) 0.6617(2) 0.0253(9) Uani 1 1 d .
H1A H 0.5849 0.3973 0.6897 0.030 Uiso 1 1 calc R
C2 C 0.6352(4) 0.1544(9) 0.6106(2) 0.0255(9) Uani 1 1 d .
H2A H 0.7034 0.2330 0.6033 0.031 Uiso 1 1 calc R
C3 C 0.6060(3) -0.0609(8) 0.5702(2) 0.0211(8) Uani 1 1 d .
C4 C 0.5046(4) -0.1745(8) 0.5834(2) 0.0235(9) Uani 1 1 d .
H4A H 0.4838 -0.3232 0.5578 0.028 Uiso 1 1 calc R
C5 C 0.4347(4) -0.0685(9) 0.6341(2) 0.0247(9) Uani 1 1 d .
H5A H 0.3663 -0.1447 0.6426 0.030 Uiso 1 1 calc R
C6 C 0.3853(4) 0.2608(10) 0.7230(2) 0.0287(10) Uani 1 1 d .
H6A H 0.3137 0.2782 0.6970 0.034 Uiso 1 1 calc R
H6B H 0.4112 0.4317 0.7361 0.034 Uiso 1 1 calc R
C7 C 0.3699(4) 0.1081(9) 0.7952(2) 0.0244(9) Uani 1 1 d .
C8 C 0.6817(4) -0.1715(9) 0.5117(2) 0.0242(9) Uani 1 1 d .
O1W O 0.6821(4) 0.7378(10) 0.7490(3) 0.0588(11) Uani 1 1 d D
H1WA H 0.651(6) 0.785(16) 0.787(3) 0.071 Uiso 1 1 d D
H1WB H 0.719(6) 0.846(12) 0.728(4) 0.071 Uiso 1 1 d D

loop_
_atom_site_aniso_label
_atom_site_aniso_U_11
_atom_site_aniso_U_22
_atom_site_aniso_U_33
_atom_site_aniso_U_23
_atom_site_aniso_U_13
_atom_site_aniso_U_12
Ag1 0.0618(3) 0.0313(3) 0.0312(3) -0.00653(15) 0.0170(2) -0.00784(17)
Ag2 0.0436(3) 0.0320(3) 0.0369(3) -0.00486(15) 0.01738(18) -0.00165(15)
O1 0.0281(16) 0.046(2) 0.0240(16) 0.0003(15) 0.0091(13) 0.0068(15)
O2 0.047(2) 0.0318(18) 0.0230(16) 0.0073(13) 0.0118(15) 0.0057(14)
O3 0.0299(17) 0.0305(17) 0.0356(18) -0.0001(14) 0.0146(13) 0.0001(14)
O4 0.0300(18) 0.037(2) 0.049(2) -0.0176(16) 0.0085(16) -0.0032(14)
O5 0.041(2) 0.119(4) 0.038(2) 0.010(3) 0.0065(18) 0.019(3)
O6 0.067(3) 0.079(4) 0.056(3) -0.039(3) -0.015(2) 0.026(2)
O7 0.096(4) 0.081(4) 0.084(4) 0.034(3) -0.041(3) -0.059(3)
N1 0.0251(19) 0.0267(19) 0.0174(17) 0.0042(13) 0.0013(14) 0.0028(14)
N2 0.027(2) 0.040(2) 0.030(2) -0.0026(18) -0.0012(16) -0.0016(17)
C1 0.032(2) 0.026(2) 0.018(2) -0.0003(17) 0.0037(17) -0.0037(18)
C2 0.023(2) 0.032(2) 0.022(2) 0.0016(17) 0.0014(17) -0.0069(17)
C3 0.0216(19) 0.026(2) 0.0160(18) 0.0035(17) 0.0022(15) 0.0002(17)
C4 0.024(2) 0.026(2) 0.020(2) 0.0016(16) 0.0007(16) -0.0038(17)
C5 0.024(2) 0.032(2) 0.018(2) 0.0038(18) 0.0034(16) -0.0021(18)
C6 0.031(2) 0.031(2) 0.024(2) 0.0024(19) 0.0067(18) 0.0100(19)
C7 0.022(2) 0.032(2) 0.020(2) 0.0002(17) 0.0034(17) -0.0009(16)
C8 0.025(2) 0.026(2) 0.021(2) 0.0030(17) 0.0015(17) 0.0021(17)
O1W 0.068(3) 0.061(3) 0.048(3) 0.004(2) 0.000(2) -0.009(2)

loop_
_atom_type_symbol
_atom_type_description
_atom_type_scat_dispersion_real
_atom_type_scat_dispersion_imag
_atom_type_scat_source
C C 0.0033 0.0016 'International Tables Vol C Tables 4.2.6.8 and 6.1.1.4'
H H 0.0000 0.0000 'International Tables Vol C Tables 4.2.6.8 and 6.1.1.4'
N N 0.0061 0.0033 'International Tables Vol C Tables 4.2.6.8 and 6.1.1.4'
O O 0.0106 0.0060 'International Tables Vol C Tables 4.2.6.8 and 6.1.1.4'
Ag Ag -0.8971 1.1015 'International Tables Vol C Tables 4.2.6.8 and 6.1.1.4'

loop_
_geom_angle_atom_site_label_1
_geom_angle_atom_site_label_2
_geom_angle_atom_site_label_3
_geom_angle
_geom_angle_site_symmetry_1
_geom_angle_site_symmetry_3
O2 Ag1 O3 136.23(13) 4_665 1_565
O2 Ag1 O5 132.26(13) 4_665 .
O3 Ag1 O5 88.21(12) 1_565 .
O2 Ag1 Ag2 83.86(9) 4_665 .
O3 Ag1 Ag2 71.75(8) 1_565 .
O5 Ag1 Ag2 136.21(10) . .
O2 Ag1 Ag2 142.20(9) 4_665 1_565
O3 Ag1 Ag2 47.64(8) 1_565 1_565
O5 Ag1 Ag2 50.50(10) . 1_565
Ag2 Ag1 Ag2 119.142(19) . 1_565
O1 Ag2 O4 103.54(13) 4_665 1_565
O1 Ag2 O3 87.20(12) 4_665 .
O4 Ag2 O3 102.30(12) 1_565 .
O1 Ag2 O7 168.47(15) 4_665 3_776
O4 Ag2 O7 84.71(19) 1_565 3_776
O3 Ag2 O7 99.02(14) . 3_776
O1 Ag2 O5 79.82(14) 4_665 1_545
O4 Ag2 O5 167.85(17) 1_565 1_545
O3 Ag2 O5 89.46(16) . 1_545
O7 Ag2 O5 90.48(19) 3_776 1_545
O1 Ag2 Ag1 80.05(9) 4_665 .
O4 Ag2 Ag1 85.60(9) 1_565 .
O3 Ag2 Ag1 166.33(8) . .
O7 Ag2 Ag1 92.75(11) 3_776 .
O5 Ag2 Ag1 83.49(14) 1_545 .
O1 Ag2 Ag1 56.46(9) 4_665 1_545
O4 Ag2 Ag1 140.04(9) 1_565 1_545
O3 Ag2 Ag1 48.23(7) . 1_545
O7 Ag2 Ag1 121.44(16) 3_776 1_545
O5 Ag2 Ag1 51.39(14) 1_545 1_545
Ag1 Ag2 Ag1 119.142(19) . 1_545
C7 O1 Ag2 121.6(3) . 4_566
C7 O2 Ag1 122.6(3) . 4_566
C8 O3 Ag2 141.6(3) . .
C8 O3 Ag1 127.1(3) . 1_545
Ag2 O3 Ag1 84.13(10) . 1_545
C8 O4 Ag2 107.0(3) . 1_545
N2 O5 Ag2 124.7(3) . 1_565
N2 O5 Ag1 103.0(4) . .
Ag2 O5 Ag1 78.11(14) 1_565 .
N2 O7 Ag2 112.9(4) . 3_776
C5 N1 C1 120.9(4) . .
C5 N1 C6 119.1(4) . .
C1 N1 C6 120.0(4) . .
O6 N2 O7 124.2(6) . .
O6 N2 O5 117.2(5) . .
O7 N2 O5 118.6(5) . .
N1 C1 C2 120.2(4) . .
N1 C1 H1A 119.9 . .
C2 C1 H1A 119.9 . .
C1 C2 C3 120.2(4) . .
C1 C2 H2A 119.9 . .
C3 C2 H2A 119.9 . .
C2 C3 C4 118.2(4) . .
C2 C3 C8 121.4(4) . .
C4 C3 C8 120.3(4) . .
C5 C4 C3 120.1(4) . .
C5 C4 H4A 119.9 . .
C3 C4 H4A 119.9 . .
N1 C5 C4 120.3(4) . .
N1 C5 H5A 119.9 . .
C4 C5 H5A 119.9 . .
N1 C6 C7 114.0(4) . .
N1 C6 H6A 108.8 . .
C7 C6 H6A 108.8 . .
N1 C6 H6B 108.8 . .
C7 C6 H6B 108.8 . .
H6A C6 H6B 107.7 . .
O2 C7 O1 128.0(4) . .
O2 C7 C6 118.8(4) . .
O1 C7 C6 113.2(4) . .
O4 C8 O3 126.1(4) . .
O4 C8 C3 116.4(4) . .
O3 C8 C3 117.5(4) . .
H1WA O1W H1WB 116(9) . .

loop_
_geom_bond_atom_site_label_1
_geom_bond_atom_site_label_2
_geom_bond_distance
_geom_bond_site_symmetry_2
Ag1 O2 2.266(3) 4_665
Ag1 O3 2.405(3) 1_565
Ag1 O5 2.561(6) .
Ag1 Ag2 2.8367(6) .
Ag1 Ag2 3.2073(6) 1_565
Ag2 O1 2.343(3) 4_665
Ag2 O4 2.359(4) 1_565
Ag2 O3 2.382(3) .
Ag2 O7 2.455(5) 3_776
Ag2 O5 2.529(4) 1_545
Ag2 Ag1 3.2073(6) 1_545
O1 C7 1.252(6) .
O1 Ag2 2.343(3) 4_566
O2 C7 1.228(6) .
O2 Ag1 2.266(3) 4_566
O3 C8 1.250(6) .
O3 Ag1 2.405(3) 1_545
O4 C8 1.232(6) .
O4 Ag2 2.359(4) 1_545
O5 N2 1.253(6) .
O5 Ag2 2.529(4) 1_565
O6 N2 1.203(6) .
O7 N2 1.205(6) .
O7 Ag2 2.455(5) 3_776
N1 C5 1.336(6) .
N1 C1 1.345(6) .
N1 C6 1.474(6) .
C1 C2 1.370(6) .
C1 H1A 0.9300 .
C2 C3 1.374(6) .
C2 H2A 0.9300 .
C3 C4 1.382(6) .
C3 C8 1.519(6) .
C4 C5 1.371(6) .
C4 H4A 0.9300 .
C5 H5A 0.9300 .
C6 C7 1.530(6) .
C6 H6A 0.9700 .
C6 H6B 0.9700 .
O1W H1WA 0.818(10) .
O1W H1WB 0.819(11) .

loop_
_geom_hbond_atom_site_label_D
_geom_hbond_atom_site_label_H
_geom_hbond_atom_site_label_A
_geom_hbond_distance_DH
_geom_hbond_distance_HA
_geom_hbond_distance_DA
_geom_hbond_angle_DHA
_geom_hbond_site_symmetry_A
O1W H1WA O7 0.818(10) 2.42(4) 3.183(7) 156(8) 4_586
O1W H1WB O1W 0.819(11) 2.39(5) 3.076(6) 142(8) 2_656
